data_7056932
loop_
_publ_author_name
'J\"a\"askel\"ainen, Sirpa'
'Appiah, Nana Sakyibea'
'Koshevoy, Igor'
'Hirva, Pipsa'

_publ_section_title
;
 Impacts of the counter ions on 4,5-dicyano-1-methylimidazole silver
 coordination
;
_journal_issue 5
_journal_name_full 'New Journal of Chemistry'
_journal_page_first 3363
_journal_paper_doi 10.1039/C7NJ03763E
_journal_volume 42
_journal_year 2018
_chemical_formula_moiety 'C13 H8 Ag F3 N8 O3 S'
_chemical_formula_sum 'C13 H8 Ag F3 N8 O3 S'
_chemical_formula_weight 521.20
_space_group_crystal_system orthorhombic
_space_group_IT_number 60
_space_group_name_Hall '-P 2n 2ab'
_space_group_name_H-M_alt 'P b c n'
_symmetry_space_group_name_Hall '-P 2n 2ab'
_symmetry_space_group_name_H-M 'P b c n'
_atom_sites_solution_hydrogens geom
_audit_creation_method SHELXL-2014/7
_audit_update_record
;
2017-09-27 deposited with the CCDC.
2018-01-24 downloaded from the CCDC.
;
_cell_angle_alpha 90
_cell_angle_beta 90
_cell_angle_gamma 90
_cell_formula_units_Z 4
_cell_length_a 11.5086(3)
_cell_length_b 13.4430(4)
_cell_length_c 11.8588(3)
_cell_measurement_reflns_used 4044
_cell_measurement_temperature 120(2)
_cell_measurement_theta_max 27.47
_cell_measurement_theta_min 2.33
_cell_volume 1834.68(9)
_computing_cell_refinement 'SAINT (Bruker AXS, 2009)'
_computing_data_collection 'APEX2 (Bruker AXS, 2010)'
_computing_data_reduction 'SAINT (Bruker AXS, 2009)'
_computing_molecular_graphics 'Diamond v.4.03 (Brandenburg, 2014)'
_computing_publication_material 'SHELXL-2014 (Sheldrick, 2014)'
_computing_structure_refinement 'SHELXL-2014/7 (Sheldrick, 2014)'
_computing_structure_solution 'SHELXS-2014 (Sheldrick, 2014)'
_diffrn_ambient_temperature 120(2)
_diffrn_detector_area_resol_mean 16
_diffrn_measured_fraction_theta_full 0.998
_diffrn_measured_fraction_theta_max 0.996
_diffrn_measurement_device '62mm x 62mm CCD camera on \k-goniostat'
_diffrn_measurement_device_type 'Bruker KAPPA APEX II DUO CCD'
_diffrn_measurement_method '\f scans and \w scans with \k offset'
_diffrn_radiation_monochromator 'curved graphite crystal'
_diffrn_radiation_type MoK\a
_diffrn_radiation_wavelength 0.71073
_diffrn_reflns_av_R_equivalents 0.0148
_diffrn_reflns_av_unetI/netI 0.0154
_diffrn_reflns_Laue_measured_fraction_full 0.998
_diffrn_reflns_Laue_measured_fraction_max 0.996
_diffrn_reflns_limit_h_max 13
_diffrn_reflns_limit_h_min -14
_diffrn_reflns_limit_k_max 17
_diffrn_reflns_limit_k_min -11
_diffrn_reflns_limit_l_max 9
_diffrn_reflns_limit_l_min -15
_diffrn_reflns_number 8095
_diffrn_reflns_point_group_measured_fraction_full 0.998
_diffrn_reflns_point_group_measured_fraction_max 0.996
_diffrn_reflns_theta_full 25.242
_diffrn_reflns_theta_max 27.494
_diffrn_reflns_theta_min 2.330
_exptl_absorpt_coefficient_mu 1.277
_exptl_absorpt_correction_T_max 0.913
_exptl_absorpt_correction_T_min 0.848
_exptl_absorpt_correction_type multi-scan
_exptl_absorpt_process_details 'SADABS (Sheldrick, 2008)'
_exptl_crystal_colour colourless
_exptl_crystal_density_diffrn 1.887
_exptl_crystal_description needle
_exptl_crystal_F_000 1024
_exptl_crystal_size_max 0.134
_exptl_crystal_size_mid 0.093
_exptl_crystal_size_min 0.073
_refine_diff_density_max 0.455
_refine_diff_density_min -0.443
_refine_diff_density_rms 0.058
_refine_ls_extinction_method none
_refine_ls_goodness_of_fit_ref 1.031
_refine_ls_hydrogen_treatment constr
_refine_ls_matrix_type full
_refine_ls_number_parameters 165
_refine_ls_number_reflns 2105
_refine_ls_number_restraints 11
_refine_ls_restrained_S_all 1.116
_refine_ls_R_factor_all 0.0281
_refine_ls_R_factor_gt 0.0205
_refine_ls_shift/su_max 0.001
_refine_ls_shift/su_mean 0.000
_refine_ls_structure_factor_coef Fsqd
_refine_ls_weighting_details 'w=1/[\s^2^(Fo^2^)+(0.0226P)^2^+1.4133P] where P=(Fo^2^+2Fc^2^)/3'
_refine_ls_weighting_scheme calc
_refine_ls_wR_factor_gt 0.0492
_refine_ls_wR_factor_ref 0.0531
_reflns_Friedel_coverage 0.000
_reflns_number_gt 1744
_reflns_number_total 2105
_reflns_threshold_expression 'I > 2\s(I)'
_cod_data_source_file c7nj03763e2.cif
_cod_data_source_block 1
_cod_depositor_comments 'Adding full bibliography for 7056932--7056934.cif.'
_cod_database_code 7056932
_shelx_shelxl_version_number 2014/7
_shelx_space_group_comment
;
The symmetry employed for this shelxl refinement is uniquely defined
by the following loop, which should always be used as a source of
symmetry information in preference to the above space-group names.
They are only intended as comments.
;
_shelx_estimated_absorpt_t_min 0.848
_shelx_estimated_absorpt_t_max 0.913

loop_
_space_group_symop_operation_xyz
'x, y, z'
'x+1/2, -y+1/2, -z'
'-x, y, -z+1/2'
'-x+1/2, -y+1/2, z+1/2'
'-x, -y, -z'
'-x-1/2, y-1/2, z'
'x, -y, z-1/2'
'x-1/2, y-1/2, -z-1/2'

loop_
_atom_site_label
_atom_site_type_symbol
_atom_site_fract_x
_atom_site_fract_y
_atom_site_fract_z
_atom_site_U_iso_or_equiv
_atom_site_adp_type
_atom_site_occupancy
_atom_site_site_symmetry_order
_atom_site_calc_flag
_atom_site_refinement_flags_posn
_atom_site_refinement_flags_adp
_atom_site_refinement_flags_occupancy
C1 C 0.82007(15) 0.53029(14) 0.55263(14) 0.0222(4) Uani 1 1 d . . .
H1 H 0.8325 0.4609 0.5618 0.027 Uiso 1 1 calc R U .
C2 C 0.83174(15) 0.68836(13) 0.57311(14) 0.0190(3) Uani 1 1 d . . .
C3 C 0.86903(16) 0.78413(14) 0.61106(15) 0.0229(4) Uani 1 1 d . . .
C4 C 0.75315(16) 0.67103(12) 0.48863(14) 0.0198(3) Uani 1 1 d . . .
C5 C 0.69027(16) 0.74085(14) 0.42244(15) 0.0239(4) Uani 1 1 d . . .
C6 C 0.67637(17) 0.51577(15) 0.39336(16) 0.0304(4) Uani 1 1 d . . .
H6A H 0.6768 0.4446 0.4114 0.046 Uiso 1 1 calc R U .
H6B H 0.7094 0.5260 0.3181 0.046 Uiso 1 1 calc R U .
H6C H 0.5963 0.5406 0.3949 0.046 Uiso 1 1 calc R U .
N1 N 0.87330(13) 0.59964(11) 0.61281(12) 0.0208(3) Uani 1 1 d . . .
N2 N 0.89608(16) 0.86316(13) 0.63501(14) 0.0334(4) Uani 1 1 d . . .
N3 N 0.64277(16) 0.80088(13) 0.37259(15) 0.0358(4) Uani 1 1 d . . .
N4 N 0.74618(13) 0.56982(11) 0.47684(12) 0.0216(3) Uani 1 1 d . . .
O3 O 0.9246(4) 0.3950(2) 0.8096(4) 0.0539(11) Uani 0.5 1 d D . P
O1 O 1.0176(3) 0.3454(3) 0.8796(2) 0.0466(9) Uani 0.5 1 d D . P
O2 O 0.8722(3) 0.3588(3) 0.7342(3) 0.0466(9) Uani 0.5 1 d D . P
F1 F 0.8809(3) 0.1827(3) 0.7497(3) 0.0524(9) Uani 0.5 1 d D . P
F2 F 0.9998(2) 0.1963(2) 0.6163(2) 0.0468(7) Uani 0.5 1 d D . P
F3 F 0.9375(4) 0.1555(3) 0.7778(4) 0.0706(14) Uani 0.5 1 d . U P
S1 S 1.0000 0.34279(5) 0.7500 0.03821(18) Uani 1 2 d DS T P
Ag1 Ag 1.0000 0.58378(2) 0.7500 0.02695(7) Uani 1 2 d S T P
C7 C 1.0127(5) 0.2133(3) 0.7264(4) 0.0262(11) Uani 0.5 1 d . . P

loop_
_atom_site_aniso_label
_atom_site_aniso_U_11
_atom_site_aniso_U_22
_atom_site_aniso_U_33
_atom_site_aniso_U_23
_atom_site_aniso_U_13
_atom_site_aniso_U_12
C1 0.0261(9) 0.0171(9) 0.0233(8) 0.0013(7) -0.0048(7) -0.0011(7)
C2 0.0220(8) 0.0163(8) 0.0187(8) 0.0005(7) -0.0005(7) 0.0003(7)
C3 0.0273(9) 0.0199(9) 0.0215(8) 0.0005(7) -0.0045(7) 0.0035(8)
C4 0.0216(8) 0.0162(8) 0.0216(8) 0.0013(7) -0.0010(7) -0.0004(7)
C5 0.0243(9) 0.0200(9) 0.0275(9) -0.0007(8) -0.0053(7) -0.0024(8)
C6 0.0364(11) 0.0233(10) 0.0313(10) -0.0001(8) -0.0165(8) -0.0050(9)
N1 0.0249(7) 0.0166(7) 0.0209(7) 0.0008(6) -0.0039(6) -0.0004(6)
N2 0.0454(10) 0.0207(9) 0.0341(9) -0.0036(7) -0.0086(8) 0.0003(8)
N3 0.0370(9) 0.0276(10) 0.0427(10) 0.0072(8) -0.0122(8) 0.0029(8)
N4 0.0245(7) 0.0175(7) 0.0227(7) 0.0017(6) -0.0068(6) -0.0028(6)
O3 0.069(3) 0.0252(17) 0.068(3) 0.0031(17) 0.045(2) 0.0120(17)
O1 0.0484(19) 0.059(2) 0.0325(16) -0.0241(15) 0.0092(14) -0.0150(17)
O2 0.0447(19) 0.043(2) 0.052(2) 0.0112(17) 0.0110(16) 0.0234(16)
F1 0.046(2) 0.053(2) 0.0583(19) 0.0037(18) -0.0057(17) -0.0297(17)
F2 0.0587(17) 0.0460(16) 0.0356(14) -0.0206(12) -0.0029(13) -0.0019(14)
F3 0.080(3) 0.0266(19) 0.105(4) 0.0102(19) 0.050(3) -0.011(2)
S1 0.0446(4) 0.0154(3) 0.0546(5) 0.000 -0.0005(4) 0.000
Ag1 0.03393(12) 0.01833(11) 0.02858(11) 0.000 -0.01623(8) 0.000
C7 0.023(3) 0.0219(17) 0.034(4) 0.0013(15) 0.003(2) -0.0008(19)

loop_
_atom_type_symbol
_atom_type_description
_atom_type_scat_dispersion_real
_atom_type_scat_dispersion_imag
_atom_type_scat_source
C C 0.0033 0.0016 'International Tables Vol C Tables 4.2.6.8 and 6.1.1.4'
H H 0.0000 0.0000 'International Tables Vol C Tables 4.2.6.8 and 6.1.1.4'
N N 0.0061 0.0033 'International Tables Vol C Tables 4.2.6.8 and 6.1.1.4'
O O 0.0106 0.0060 'International Tables Vol C Tables 4.2.6.8 and 6.1.1.4'
F F 0.0171 0.0103 'International Tables Vol C Tables 4.2.6.8 and 6.1.1.4'
S S 0.1246 0.1234 'International Tables Vol C Tables 4.2.6.8 and 6.1.1.4'
Ag Ag -0.8971 1.1015 'International Tables Vol C Tables 4.2.6.8 and 6.1.1.4'

loop_
_geom_angle_atom_site_label_1
_geom_angle_atom_site_label_2
_geom_angle_atom_site_label_3
_geom_angle
_geom_angle_site_symmetry_1
_geom_angle_site_symmetry_3
N1 C1 N4 111.96(16) . .
N1 C1 H1 124.0 . .
N4 C1 H1 124.0 . .
N1 C2 C4 109.52(15) . .
N1 C2 C3 124.86(16) . .
C4 C2 C3 125.56(16) . .
N2 C3 C2 175.6(2) . .
C2 C4 N4 106.39(15) . .
C2 C4 C5 128.88(16) . .
N4 C4 C5 124.72(15) . .
N3 C5 C4 176.3(2) . .
N4 C6 H6A 109.5 . .
N4 C6 H6B 109.5 . .
H6A C6 H6B 109.5 . .
N4 C6 H6C 109.5 . .
H6A C6 H6C 109.5 . .
H6B C6 H6C 109.5 . .
C1 N1 C2 105.46(14) . .
C1 N1 Ag1 129.66(12) . .
C2 N1 Ag1 124.87(12) . .
C1 N4 C4 106.67(14) . .
C1 N4 C6 126.91(15) . .
C4 N4 C6 126.34(15) . .
O2 O3 S1 73.3(2) . .
O2 O3 O1 126.6(3) . .
S1 O3 O1 66.1(2) . .
O3 O1 S1 51.10(16) . .
O3 O2 S1 57.6(2) . .
F3 F1 C7 46.7(4) . 3_756
F3 F1 C7 55.1(4) . .
C7 F1 C7 22.6(3) 3_756 .
C7 F2 F3 38.3(3) . 3_756
C7 F2 C7 11.2(4) . 3_756
F3 F2 C7 43.6(2) 3_756 3_756
F1 F3 C7 95.3(6) . 3_756
F1 F3 C7 94.1(6) . .
C7 F3 C7 27.1(4) 3_756 .
F1 F3 F2 122.9(6) . 3_756
C7 F3 F2 58.7(4) 3_756 3_756
C7 F3 F2 82.0(4) . 3_756
F1 F3 F3 123.7(7) . 3_756
C7 F3 F3 56.0(3) 3_756 3_756
C7 F3 F3 37.6(3) . 3_756
F2 F3 F3 85.1(4) 3_756 3_756
O3 S1 O3 115.8(3) . 3_756
O3 S1 O2 49.1(2) . .
O3 S1 O2 120.1(2) 3_756 .
O3 S1 O2 120.1(2) . 3_756
O3 S1 O2 49.1(2) 3_756 3_756
O2 S1 O2 163.4(3) . 3_756
O3 S1 O1 115.6(2) . 3_756
O3 S1 O1 62.8(2) 3_756 3_756
O2 S1 O1 75.21(17) . 3_756
O2 S1 O1 104.41(17) 3_756 3_756
O3 S1 O1 62.8(2) . .
O3 S1 O1 115.6(2) 3_756 .
O2 S1 O1 104.41(17) . .
O2 S1 O1 75.21(17) 3_756 .
O1 S1 O1 177.4(3) 3_756 .
O3 S1 C7 112.55(19) . 3_756
O3 S1 C7 131.4(2) 3_756 3_756
O2 S1 C7 94.6(2) . 3_756
O2 S1 C7 101.7(3) 3_756 3_756
O1 S1 C7 99.7(2) 3_756 3_756
O1 S1 C7 82.9(2) . 3_756
O3 S1 C7 131.4(2) . .
O3 S1 C7 112.55(19) 3_756 .
O2 S1 C7 101.7(3) . .
O2 S1 C7 94.6(2) 3_756 .
O1 S1 C7 82.9(2) 3_756 .
O1 S1 C7 99.7(2) . .
C7 S1 C7 20.6(2) 3_756 .
N1 Ag1 N1 168.85(8) . 3_756
C7 C7 F3 108.7(8) 3_756 3_756
C7 C7 F3 44.2(6) 3_756 .
F3 C7 F3 86.5(5) 3_756 .
C7 C7 F1 103.8(12) 3_756 3_756
F3 C7 F1 38.0(4) 3_756 3_756
F3 C7 F1 109.1(5) . 3_756
C7 C7 F2 144.6(13) 3_756 .
F3 C7 F2 83.0(5) 3_756 .
F3 C7 F2 106.2(5) . .
F1 C7 F2 105.1(3) 3_756 .
C7 C7 F1 53.6(10) 3_756 .
F3 C7 F1 111.4(5) 3_756 .
F3 C7 F1 30.8(2) . .
F1 C7 F1 139.7(4) 3_756 .
F2 C7 F1 91.1(4) . .
C7 C7 S1 79.71(11) 3_756 .
F3 C7 S1 148.0(6) 3_756 .
F3 C7 S1 117.0(3) . .
F1 C7 S1 110.4(4) 3_756 .
F2 C7 S1 108.3(3) . .
F1 C7 S1 98.5(3) . .
C7 C7 F2 24.2(10) 3_756 3_756
F3 C7 F2 89.9(4) 3_756 3_756
F3 C7 F2 54.4(3) . 3_756
F1 C7 F2 79.7(3) 3_756 3_756
F2 C7 F2 159.9(4) . 3_756
F1 C7 F2 74.0(2) . 3_756
S1 C7 F2 87.5(2) . 3_756

loop_
_geom_bond_atom_site_label_1
_geom_bond_atom_site_label_2
_geom_bond_distance
_geom_bond_site_symmetry_2
C1 N1 1.324(2) .
C1 N4 1.347(2) .
C1 H1 0.9500 .
C2 N1 1.369(2) .
C2 C4 1.370(2) .
C2 C3 1.430(3) .
C3 N2 1.143(2) .
C4 N4 1.370(2) .
C4 C5 1.422(2) .
C5 N3 1.140(2) .
C6 N4 1.467(2) .
C6 H6A 0.9800 .
C6 H6B 0.9800 .
C6 H6C 0.9800 .
N1 Ag1 2.1951(14) .
O3 O2 1.183(5) .
O3 S1 1.321(3) .
O3 O1 1.510(5) .
O1 S1 1.551(3) .
O2 S1 1.498(3) .
F1 F3 0.818(5) .
F1 C7 1.322(7) 3_756
F1 C7 1.596(6) .
F2 C7 1.334(5) .
F2 F3 1.549(6) 3_756
F2 C7 1.885(5) 3_756
F3 C7 0.966(6) 3_756
F3 C7 1.313(5) .
F3 F2 1.549(6) 3_756
F3 F3 1.581(8) 3_756
S1 O3 1.321(3) 3_756
S1 O2 1.498(3) 3_756
S1 O1 1.551(3) 3_756
S1 C7 1.769(4) 3_756
S1 C7 1.769(4) .
Ag1 N1 2.1951(14) 3_756
C7 C7 0.632(7) 3_756
C7 F3 0.966(6) 3_756
C7 F1 1.322(7) 3_756
C7 F2 1.885(5) 3_756
